data_1521283
loop_
_publ_author_name
'Reinholdt, Anders'
'Vibenholt, Johan E.'
'Morsing, Thorbj\/orn J.'
'Schau-Magnussen, Magnus'
'Reeler, Nini E. A.'
'Bendix, Jesper'

_publ_section_title
;
 Carbide complexes as \p-acceptor ligands
;
_journal_issue 10
_journal_name_full 'Chem. Sci.'
_journal_page_first 5815
_journal_paper_doi 10.1039/C5SC02077H
_journal_volume 6
_journal_year 2015
_chemical_formula_moiety 'C37 H66 Cl5 P2 Pt Ru, C24 H20 As, C H2 Cl2, C O, O'
_chemical_formula_sum 'C63 H88 As Cl7 O2 P2 Pt Ru'
_chemical_formula_weight 1558.50
_chemical_name_systematic
;
 ?
;
_space_group_crystal_system triclinic
_space_group_IT_number 2
_space_group_name_Hall '-P 1'
_space_group_name_H-M_alt 'P -1'
_symmetry_space_group_name_Hall '-P 1'
_symmetry_space_group_name_H-M 'P -1'
_atom_sites_solution_hydrogens geom
_audit_creation_date 2015-05-26
_audit_creation_method
;
Olex2 1.2
(compiled 2015.01.26 svn.r3151 for OlexSys, GUI svn.r4998)
;
_audit_update_record
;
2015-05-26 deposited with the CCDC.
2015-07-07 downloaded from the CCDC.
;
_cell_angle_alpha 75.582(9)
_cell_angle_beta 88.059(13)
_cell_angle_gamma 71.085(6)
_cell_formula_units_Z 2
_cell_length_a 11.3070(19)
_cell_length_b 13.3050(9)
_cell_length_c 24.398(5)
_cell_measurement_temperature 122(2)
_cell_volume 3358.5(9)
_computing_molecular_graphics 'Olex2 (Dolomanov et al., 2009)'
_computing_publication_material 'Olex2 (Dolomanov et al., 2009)'
_computing_structure_refinement 'ShelXL (Sheldrick, 2008)'
_diffrn_ambient_temperature 122.15
_diffrn_measured_fraction_theta_full 0.999
_diffrn_measured_fraction_theta_max 0.999
_diffrn_measurement_device_type diffractometer
_diffrn_radiation_type MoK\a
_diffrn_radiation_wavelength 0.71073
_diffrn_reflns_av_R_equivalents 0.0628
_diffrn_reflns_av_unetI/netI 0.0435
_diffrn_reflns_laue_measured_fraction_full 0.999
_diffrn_reflns_laue_measured_fraction_max 0.999
_diffrn_reflns_limit_h_max 14
_diffrn_reflns_limit_h_min -14
_diffrn_reflns_limit_k_max 16
_diffrn_reflns_limit_k_min -16
_diffrn_reflns_limit_l_max 29
_diffrn_reflns_limit_l_min -30
_diffrn_reflns_number 48384
_diffrn_reflns_point_group_measured_fraction_full 0.999
_diffrn_reflns_point_group_measured_fraction_max 0.999
_diffrn_reflns_theta_full 25.242
_diffrn_reflns_theta_max 26.372
_diffrn_reflns_theta_min 1.672
_exptl_absorpt_coefficient_mu 3.160
_exptl_absorpt_correction_T_max 0.693
_exptl_absorpt_correction_T_min 0.437
_exptl_absorpt_correction_type integration
_exptl_absorpt_process_details
;
Gaussian integration (Coppens, 1970)
;
_exptl_crystal_density_diffrn 1.541
_exptl_crystal_description prism
_exptl_crystal_F_000 1572
_exptl_crystal_size_max 0.250
_exptl_crystal_size_mid 0.150
_exptl_crystal_size_min 0.125
_refine_diff_density_max 2.310
_refine_diff_density_min -0.974
_refine_diff_density_rms 0.160
_refine_ls_extinction_method none
_refine_ls_goodness_of_fit_ref 1.044
_refine_ls_hydrogen_treatment refall
_refine_ls_matrix_type full
_refine_ls_number_parameters 753
_refine_ls_number_reflns 13687
_refine_ls_number_restraints 12
_refine_ls_restrained_S_all 1.044
_refine_ls_R_factor_all 0.0373
_refine_ls_R_factor_gt 0.0282
_refine_ls_shift/su_max 0.005
_refine_ls_shift/su_mean 0.000
_refine_ls_structure_factor_coef Fsqd
_refine_ls_weighting_details
;
 w=1/[\s^2^(Fo^2^)+(0.0220P)^2^+8.1606P]
 where P=(Fo^2^+2Fc^2^)/3
;
_refine_ls_weighting_scheme calc
_refine_ls_wR_factor_gt 0.0689
_refine_ls_wR_factor_ref 0.0727
_reflns_Friedel_coverage 0.000
_reflns_number_gt 11959
_reflns_number_total 13687
_reflns_threshold_expression 'I > 2\s(I)'
_cod_data_source_file c5sc02077h2.cif
_cod_data_source_block shelxl
_cod_depositor_comments 'Adding full bibliography for 1521279--1521290.cif.'
_cod_original_cell_volume 3358.5(10)
_cod_database_code 1521283
_shelxl_version_number 2013-2
_shelx_space_group_comment
;
The symmetry employed for this shelxl refinement is uniquely defined
by the following loop, which should always be used as a source of
symmetry information in preference to the above space-group names.
They are only intended as comments.
;
_olex2_refinement_description
;
1. Fixed Uiso
 At 1.2 times of:
  All C(H) groups, All C(H,H) groups
2. Uiso/Uaniso restraints and constraints
Uanis(O3A) = Uanis(O3)
3. Same fragment restrains
{C61, C62, C63, C64, C65, C66} sigma for 1-2: 0.02, 1-3: 0.04
as
{C61A, C62A, C63A, C64A, C65A, C66A}
4. Others
 Sof(C61A)=Sof(H61A)=Sof(C62A)=Sof(H62C)=Sof(H62D)=Sof(C63A)=Sof(H63C)=
 Sof(H63D)=Sof(C64A)=Sof(H64C)=Sof(H64D)=Sof(C65A)=Sof(H65C)=Sof(H65D)=
 Sof(C66A)=Sof(H66C)=Sof(H66D)=1-FVAR(1)
 Sof(C61)=Sof(H61)=Sof(C62)=Sof(H62A)=Sof(H62B)=Sof(C63)=Sof(H63A)=Sof(H63B)=
 Sof(C64)=Sof(H64A)=Sof(H64B)=Sof(C65)=Sof(H65A)=Sof(H65B)=Sof(C66)=Sof(H66A)=
 Sof(H66B)=FVAR(1)
 Sof(O3A)=1-FVAR(2)
 Sof(O3)=FVAR(2)
5.a Ternary CH refined with riding coordinates:
 C11(H11), C21(H21), C31(H31), C41(H41), C51(H51), C61(H61), C61A(H61A)
5.b Secondary CH2 refined with riding coordinates:
 C12(H12A,H12B), C13(H13A,H13B), C14(H14A,H14B), C15(H15A,H15B), C16(H16A,
 H16B), C22(H22A,H22B), C23(H23A,H23B), C24(H24A,H24B), C25(H25A,H25B),
 C26(H26A,H26B), C32(H32A,H32B), C33(H33A,H33B), C34(H34A,H34B), C35(H35A,H35B),
  C36(H36A,H36B), C42(H42A,H42B), C43(H43A,H43B), C44(H44A,H44B), C45(H45A,
 H45B), C46(H46A,H46B), C52(H52A,H52B), C53(H53A,H53B), C54(H54A,H54B),
 C55(H55A,H55B), C56(H56A,H56B), C62(H62A,H62B), C63(H63A,H63B), C64(H64A,H64B),
  C65(H65A,H65B), C66(H66A,H66B), C62A(H62C,H62D), C63A(H63C,H63D), C64A(H64C,
 H64D), C65A(H65C,H65D), C66A(H66C,H66D), C95(H95A,H95B)
5.c Aromatic/amide H refined with riding coordinates:
 C72(H72), C73(H73), C74(H74), C75(H75), C76(H76), C78(H78), C79(H79),
 C80(H80), C81(H81), C82(H82), C84(H84), C85(H85), C86(H86), C87(H87), C88(H88),
  C90(H90), C91(H91), C92(H92), C93(H93), C94(H94)
;

loop_
_space_group_symop_operation_xyz
'x, y, z'
'-x, -y, -z'

loop_
_atom_site_label
_atom_site_type_symbol
_atom_site_fract_x
_atom_site_fract_y
_atom_site_fract_z
_atom_site_U_iso_or_equiv
_atom_site_adp_type
_atom_site_occupancy
_atom_site_site_symmetry_order
_atom_site_calc_flag
_atom_site_refinement_flags_posn
_atom_site_refinement_flags_occupancy
_atom_site_disorder_assembly
_atom_site_disorder_group
Pt Pt 1.04772(2) 0.37601(2) 0.78416(2) 0.01328(4) Uani 1 1 d . . . .
C C 0.9605(3) 0.4719(3) 0.71745(15) 0.0141(7) Uani 1 1 d . . . .
Ru Ru 0.87281(2) 0.56587(2) 0.66128(2) 0.01018(6) Uani 1 1 d . . . .
P1 P 0.80304(8) 0.44000(7) 0.62334(4) 0.01161(17) Uani 1 1 d . . . .
P2 P 0.91365(8) 0.72170(7) 0.68163(4) 0.01195(17) Uani 1 1 d . . . .
Cl1 Cl 1.15281(9) 0.26265(8) 0.87057(4) 0.0259(2) Uani 1 1 d . . . .
Cl2 Cl 1.23326(8) 0.32626(7) 0.73945(4) 0.01945(18) Uani 1 1 d . . . .
Cl3 Cl 0.86393(9) 0.42050(8) 0.83095(4) 0.0268(2) Uani 1 1 d . . . .
Cl4 Cl 1.01001(8) 0.56986(7) 0.58659(4) 0.01943(18) Uani 1 1 d . . . .
Cl5 Cl 0.67880(8) 0.62167(7) 0.70268(4) 0.01878(18) Uani 1 1 d . . . .
As As 0.45468(3) 0.71033(3) 0.90263(2) 0.01553(8) Uani 1 1 d . . . .
C11 C 0.9304(3) 0.3372(3) 0.59746(15) 0.0146(7) Uani 1 1 d . . . .
H11 H 0.9599 0.3806 0.5635 0.017 Uiso 1 1 calc R . . .
C12 C 1.0467(3) 0.2778(3) 0.63813(16) 0.0188(8) Uani 1 1 d . . . .
H12A H 1.0763 0.3326 0.6493 0.023 Uiso 1 1 calc R . . .
H12B H 1.0246 0.2318 0.6728 0.023 Uiso 1 1 calc R . . .
C13 C 1.1511(4) 0.2056(3) 0.60970(19) 0.0260(9) Uani 1 1 d . . . .
H13A H 1.1787 0.2526 0.5772 0.031 Uiso 1 1 calc R . . .
H13B H 1.2236 0.1652 0.6371 0.031 Uiso 1 1 calc R . . .
C14 C 1.1076(4) 0.1234(3) 0.5888(2) 0.0307(10) Uani 1 1 d . . . .
H14A H 1.1763 0.0796 0.5696 0.037 Uiso 1 1 calc R . . .
H14B H 1.0859 0.0726 0.6215 0.037 Uiso 1 1 calc R . . .
C15 C 0.9934(4) 0.1837(3) 0.54756(18) 0.0275(9) Uani 1 1 d . . . .
H15A H 0.9648 0.1295 0.5353 0.033 Uiso 1 1 calc R . . .
H15B H 1.0170 0.2303 0.5136 0.033 Uiso 1 1 calc R . . .
C16 C 0.8866(4) 0.2553(3) 0.57523(17) 0.0199(8) Uani 1 1 d . . . .
H16A H 0.8575 0.2081 0.6071 0.024 Uiso 1 1 calc R . . .
H16B H 0.8154 0.2963 0.5472 0.024 Uiso 1 1 calc R . . .
C21 C 0.6960(3) 0.5142(3) 0.55937(15) 0.0151(7) Uani 1 1 d . . . .
H21 H 0.6591 0.4604 0.5510 0.018 Uiso 1 1 calc R . . .
C22 C 0.7604(3) 0.5541(3) 0.50541(15) 0.0190(7) Uani 1 1 d . . . .
H22A H 0.7981 0.6083 0.5114 0.023 Uiso 1 1 calc R . . .
H22B H 0.8284 0.4912 0.4976 0.023 Uiso 1 1 calc R . . .
C23 C 0.6658(4) 0.6068(3) 0.45456(16) 0.0206(8) Uani 1 1 d . . . .
H23A H 0.7082 0.6331 0.4205 0.025 Uiso 1 1 calc R . . .
H23B H 0.6320 0.5512 0.4471 0.025 Uiso 1 1 calc R . . .
C24 C 0.5586(4) 0.7026(3) 0.46582(17) 0.0233(8) Uani 1 1 d . . . .
H24A H 0.4977 0.7345 0.4328 0.028 Uiso 1 1 calc R . . .
H24B H 0.5916 0.7604 0.4709 0.028 Uiso 1 1 calc R . . .
C25 C 0.4927(4) 0.6648(3) 0.51902(17) 0.0245(8) Uani 1 1 d . . . .
H25A H 0.4261 0.7288 0.5266 0.029 Uiso 1 1 calc R . . .
H25B H 0.4528 0.6122 0.5126 0.029 Uiso 1 1 calc R . . .
C26 C 0.5854(3) 0.6098(3) 0.57046(16) 0.0183(7) Uani 1 1 d . . . .
H26A H 0.5415 0.5819 0.6036 0.022 Uiso 1 1 calc R . . .
H26B H 0.6177 0.6649 0.5796 0.022 Uiso 1 1 calc R . . .
C31 C 0.7078(3) 0.3704(3) 0.67330(15) 0.0141(7) Uani 1 1 d . . . .
H31 H 0.6574 0.4256 0.6936 0.017 Uiso 1 1 calc R . . .
C32 C 0.6126(3) 0.3345(3) 0.64559(16) 0.0184(8) Uani 1 1 d . . . .
H32A H 0.5545 0.3992 0.6189 0.022 Uiso 1 1 calc R . . .
H32B H 0.6576 0.2813 0.6238 0.022 Uiso 1 1 calc R . . .
C33 C 0.5376(4) 0.2817(3) 0.69047(18) 0.0256(9) Uani 1 1 d . . . .
H33A H 0.4863 0.3372 0.7098 0.031 Uiso 1 1 calc R . . .
H33B H 0.4801 0.2566 0.6717 0.031 Uiso 1 1 calc R . . .
C34 C 0.6236(4) 0.1844(3) 0.73430(19) 0.0268(9) Uani 1 1 d . . . .
H34A H 0.6707 0.1265 0.7156 0.032 Uiso 1 1 calc R . . .
H34B H 0.5728 0.1534 0.7632 0.032 Uiso 1 1 calc R . . .
C35 C 0.7153(4) 0.2208(3) 0.76292(16) 0.0216(8) Uani 1 1 d . . . .
H35A H 0.7727 0.1563 0.7900 0.026 Uiso 1 1 calc R . . .
H35B H 0.6682 0.2739 0.7844 0.026 Uiso 1 1 calc R . . .
C36 C 0.7918(3) 0.2741(3) 0.71905(16) 0.0186(7) Uani 1 1 d . . . .
H36A H 0.8463 0.2182 0.7008 0.022 Uiso 1 1 calc R . . .
H36B H 0.8463 0.3009 0.7385 0.022 Uiso 1 1 calc R . . .
C41 C 1.0725(3) 0.7278(3) 0.66521(16) 0.0151(7) Uani 1 1 d . . . .
H41 H 1.0750 0.7413 0.6231 0.018 Uiso 1 1 calc R . . .
C42 C 1.1776(3) 0.6180(3) 0.68864(17) 0.0187(8) Uani 1 1 d . . . .
H42A H 1.1853 0.6023 0.7305 0.022 Uiso 1 1 calc R . . .
H42B H 1.1564 0.5578 0.6788 0.022 Uiso 1 1 calc R . . .
C43 C 1.3024(3) 0.6232(3) 0.66370(19) 0.0247(9) Uani 1 1 d . . . .
H43A H 1.3695 0.5530 0.6798 0.030 Uiso 1 1 calc R . . .
H43B H 1.2964 0.6338 0.6221 0.030 Uiso 1 1 calc R . . .
C44 C 1.3359(4) 0.7175(3) 0.6769(2) 0.0281(9) Uani 1 1 d . . . .
H44A H 1.3497 0.7033 0.7184 0.034 Uiso 1 1 calc R . . .
H44B H 1.4147 0.7215 0.6590 0.034 Uiso 1 1 calc R . . .
C45 C 1.2318(3) 0.8271(3) 0.65511(19) 0.0247(9) Uani 1 1 d . . . .
H45A H 1.2241 0.8454 0.6132 0.030 Uiso 1 1 calc R . . .
H45B H 1.2535 0.8859 0.6662 0.030 Uiso 1 1 calc R . . .
C46 C 1.1062(3) 0.8220(3) 0.67925(17) 0.0188(8) Uani 1 1 d . . . .
H46A H 1.0397 0.8925 0.6631 0.023 Uiso 1 1 calc R . . .
H46B H 1.1114 0.8109 0.7209 0.023 Uiso 1 1 calc R . . .
C51 C 0.8759(3) 0.7350(3) 0.75475(15) 0.0189(8) Uani 1 1 d . . . .
H51 H 0.8077 0.7021 0.7654 0.023 Uiso 1 1 calc R . . .
C52 C 0.8228(4) 0.8526(3) 0.76215(16) 0.0223(8) Uani 1 1 d . . . .
H52A H 0.8867 0.8895 0.7526 0.027 Uiso 1 1 calc R . . .
H52B H 0.7489 0.8945 0.7357 0.027 Uiso 1 1 calc R . . .
C53 C 0.7850(4) 0.8523(4) 0.82300(18) 0.0326(10) Uani 1 1 d . . . .
H53A H 0.7563 0.9285 0.8271 0.039 Uiso 1 1 calc R . . .
H53B H 0.7144 0.8231 0.8310 0.039 Uiso 1 1 calc R . . .
C54 C 0.8937(4) 0.7826(4) 0.86585(18) 0.0330(10) Uani 1 1 d . . . .
H54A H 0.9608 0.8164 0.8606 0.040 Uiso 1 1 calc R . . .
H54B H 0.8646 0.7808 0.9047 0.040 Uiso 1 1 calc R . . .
C55 C 0.9461(4) 0.6658(4) 0.85897(17) 0.0313(10) Uani 1 1 d . . . .
H55A H 0.8819 0.6292 0.8683 0.038 Uiso 1 1 calc R . . .
H55B H 1.0195 0.6240 0.8857 0.038 Uiso 1 1 calc R . . .
C56 C 0.9852(4) 0.6657(3) 0.79825(16) 0.0230(8) Uani 1 1 d . . . .
H56A H 1.0148 0.5893 0.7944 0.028 Uiso 1 1 calc R . . .
H56B H 1.0554 0.6954 0.7904 0.028 Uiso 1 1 calc R . . .
C61 C 0.815(2) 0.856(2) 0.6323(9) 0.021(5) Uani 0.438(5) 1 d D P A 1
H61 H 0.8197 0.9161 0.6493 0.025 Uiso 0.438(5) 1 calc R P A 1
C62 C 0.8589(7) 0.8815(6) 0.5730(3) 0.0183(18) Uani 0.438(5) 1 d D P A 1
H62A H 0.8552 0.8248 0.5540 0.022 Uiso 0.438(5) 1 calc R P A 1
H62B H 0.9471 0.8795 0.5746 0.022 Uiso 0.438(5) 1 calc R P A 1
C63 C 0.7775(9) 0.9951(6) 0.5384(4) 0.0202(19) Uani 0.438(5) 1 d D P A 1
H63A H 0.7869 1.0523 0.5555 0.024 Uiso 0.438(5) 1 calc R P A 1
H63B H 0.8063 1.0085 0.4993 0.024 Uiso 0.438(5) 1 calc R P A 1
C64 C 0.6411(16) 1.0031(16) 0.5366(7) 0.024(4) Uani 0.438(5) 1 d D P A 1
H64A H 0.6307 0.9502 0.5165 0.029 Uiso 0.438(5) 1 calc R P A 1
H64B H 0.5906 1.0778 0.5152 0.029 Uiso 0.438(5) 1 calc R P A 1
C65 C 0.5934(8) 0.9789(7) 0.5961(4) 0.027(2) Uani 0.438(5) 1 d D P A 1
H65A H 0.5053 0.9812 0.5937 0.033 Uiso 0.438(5) 1 calc R P A 1
H65B H 0.5965 1.0356 0.6152 0.033 Uiso 0.438(5) 1 calc R P A 1
C66 C 0.6746(7) 0.8649(6) 0.6307(4) 0.0183(19) Uani 0.438(5) 1 d D P A 1
H66A H 0.6648 0.8078 0.6135 0.022 Uiso 0.438(5) 1 calc R P A 1
H66B H 0.6461 0.8515 0.6698 0.022 Uiso 0.438(5) 1 calc R P A 1
C61A C 0.7964(16) 0.8417(17) 0.6351(6) 0.011(3) Uani 0.562(5) 1 d D P A 2
H61A H 0.7159 0.8511 0.6548 0.013 Uiso 0.562(5) 1 calc R P A 2
C62A C 0.8158(6) 0.9526(5) 0.6220(3) 0.0175(15) Uani 0.562(5) 1 d D P A 2
H62C H 0.8917 0.9496 0.6000 0.021 Uiso 0.562(5) 1 calc R P A 2
H62D H 0.8289 0.9706 0.6578 0.021 Uiso 0.562(5) 1 calc R P A 2
C63A C 0.7016(6) 1.0427(5) 0.5877(3) 0.0239(16) Uani 0.562(5) 1 d D P A 2
H63C H 0.6271 1.0488 0.6108 0.029 Uiso 0.562(5) 1 calc R P A 2
H63D H 0.7168 1.1141 0.5792 0.029 Uiso 0.562(5) 1 calc R P A 2
C64A C 0.6763(13) 1.0181(13) 0.5330(6) 0.030(3) Uani 0.562(5) 1 d D P A 2
H64C H 0.7464 1.0211 0.5079 0.035 Uiso 0.562(5) 1 calc R P A 2
H64D H 0.5990 1.0747 0.5135 0.035 Uiso 0.562(5) 1 calc R P A 2
C65A C 0.6612(6) 0.9047(5) 0.5437(3) 0.0235(16) Uani 0.562(5) 1 d D P A 2
H65C H 0.6528 0.8881 0.5069 0.028 Uiso 0.562(5) 1 calc R P A 2
H65D H 0.5838 0.9051 0.5640 0.028 Uiso 0.562(5) 1 calc R P A 2
C66A C 0.7735(6) 0.8152(5) 0.5788(3) 0.0162(14) Uani 0.562(5) 1 d D P A 2
H66C H 0.8492 0.8086 0.5566 0.019 Uiso 0.562(5) 1 calc R P A 2
H66D H 0.7581 0.7439 0.5873 0.019 Uiso 0.562(5) 1 calc R P A 2
C71 C 0.4440(3) 0.5953(3) 0.87135(16) 0.0166(7) Uani 1 1 d . . . .
C72 C 0.3413(4) 0.5576(3) 0.88243(18) 0.0252(9) Uani 1 1 d . . . .
H72 H 0.2812 0.5841 0.9080 0.030 Uiso 1 1 calc R . . .
C73 C 0.3284(4) 0.4811(3) 0.85557(19) 0.0296(9) Uani 1 1 d . . . .
H73 H 0.2594 0.4547 0.8629 0.035 Uiso 1 1 calc R . . .
C74 C 0.4164(4) 0.4429(3) 0.81800(19) 0.0309(10) Uani 1 1 d . . . .
H74 H 0.4062 0.3917 0.7990 0.037 Uiso 1 1 calc R . . .
C75 C 0.5191(4) 0.4790(3) 0.80804(17) 0.0270(9) Uani 1 1 d . . . .
H75 H 0.5794 0.4516 0.7827 0.032 Uiso 1 1 calc R . . .
C76 C 0.5343(4) 0.5552(3) 0.83488(16) 0.0214(8) Uani 1 1 d . . . .
H76 H 0.6051 0.5795 0.8284 0.026 Uiso 1 1 calc R . . .
C77 C 0.6128(3) 0.6691(3) 0.94315(16) 0.0183(7) Uani 1 1 d . . . .
C78 C 0.6980(4) 0.5641(3) 0.95115(17) 0.0241(8) Uani 1 1 d . . . .
H78 H 0.6834 0.5131 0.9333 0.029 Uiso 1 1 calc R . . .
C79 C 0.8057(4) 0.5347(3) 0.98584(18) 0.0294(9) Uani 1 1 d . . . .
H79 H 0.8653 0.4632 0.9914 0.035 Uiso 1 1 calc R . . .
C80 C 0.8262(4) 0.6090(4) 1.01212(18) 0.0315(10) Uani 1 1 d . . . .
H80 H 0.8989 0.5880 1.0362 0.038 Uiso 1 1 calc R . . .
C81 C 0.7409(4) 0.7137(4) 1.00331(18) 0.0323(10) Uani 1 1 d . . . .
H81 H 0.7560 0.7645 1.0212 0.039 Uiso 1 1 calc R . . .
C82 C 0.6337(4) 0.7456(3) 0.96857(17) 0.0265(9) Uani 1 1 d . . . .
H82 H 0.5756 0.8178 0.9622 0.032 Uiso 1 1 calc R . . .
C83 C 0.3269(3) 0.7364(3) 0.95581(16) 0.0193(8) Uani 1 1 d . . . .
C84 C 0.2018(4) 0.7841(3) 0.93595(17) 0.0253(9) Uani 1 1 d . . . .
H84 H 0.1806 0.8108 0.8964 0.030 Uiso 1 1 calc R . . .
C85 C 0.1087(4) 0.7918(4) 0.97508(19) 0.0312(10) Uani 1 1 d . . . .
H85 H 0.0232 0.8232 0.9621 0.037 Uiso 1 1 calc R . . .
C86 C 0.1394(4) 0.7541(3) 1.03266(18) 0.0278(9) Uani 1 1 d . . . .
H86 H 0.0750 0.7588 1.0589 0.033 Uiso 1 1 calc R . . .
C87 C 0.2642(4) 0.7095(3) 1.05211(17) 0.0245(8) Uani 1 1 d . . . .
H87 H 0.2853 0.6859 1.0917 0.029 Uiso 1 1 calc R . . .
C88 C 0.3587(4) 0.6994(3) 1.01347(17) 0.0228(8) Uani 1 1 d . . . .
H88 H 0.4441 0.6675 1.0266 0.027 Uiso 1 1 calc R . . .
C89 C 0.4294(3) 0.8402(3) 0.84214(16) 0.0187(8) Uani 1 1 d . . . .
C90 C 0.4553(4) 0.8323(3) 0.78698(17) 0.0235(8) Uani 1 1 d . . . .
H90 H 0.4839 0.7626 0.7786 0.028 Uiso 1 1 calc R . . .
C91 C 0.4387(4) 0.9278(3) 0.74424(18) 0.0293(9) Uani 1 1 d . . . .
H91 H 0.4560 0.9233 0.7064 0.035 Uiso 1 1 calc R . . .
C92 C 0.3971(4) 1.0295(3) 0.7566(2) 0.0317(10) Uani 1 1 d . . . .
H92 H 0.3853 1.0944 0.7271 0.038 Uiso 1 1 calc R . . .
C93 C 0.3726(4) 1.0369(3) 0.8117(2) 0.0320(10) Uani 1 1 d . . . .
H93 H 0.3452 1.1067 0.8200 0.038 Uiso 1 1 calc R . . .
C94 C 0.3880(4) 0.9425(3) 0.85470(19) 0.0269(9) Uani 1 1 d . . . .
H94 H 0.3706 0.9474 0.8925 0.032 Uiso 1 1 calc R . . .
C95 C 0.0455(5) 0.0871(4) 0.8204(2) 0.0434(12) Uani 1 1 d . . . .
H95A H 0.1274 0.0871 0.8336 0.052 Uiso 1 1 calc R . . .
H95B H -0.0016 0.1628 0.7991 0.052 Uiso 1 1 calc R . . .
Cl6 Cl -0.03720(16) 0.04882(11) 0.87925(6) 0.0580(4) Uani 1 1 d . . . .
Cl7 Cl 0.07098(13) -0.00067(11) 0.77478(6) 0.0498(3) Uani 1 1 d . . . .
O1 O 0.7651(5) -0.0133(3) 0.99754(18) 0.0738(15) Uani 1 1 d . . . .
C2 C 0.6643(5) -0.0052(4) 1.0198(2) 0.0425(12) Uani 1 1 d . . . .
O3 O 0.5115(4) 0.1096(5) 0.9278(2) 0.0409(12) Uani 0.677(6) 1 d . P B 1
O3A O 0.5135(9) 0.1655(11) 0.8944(5) 0.0409(12) Uani 0.323(6) 1 d . P B 2

loop_
_atom_site_aniso_label
_atom_site_aniso_U_11
_atom_site_aniso_U_22
_atom_site_aniso_U_33
_atom_site_aniso_U_23
_atom_site_aniso_U_13
_atom_site_aniso_U_12
Pt 0.01217(7) 0.01203(7) 0.01466(7) -0.00100(5) -0.00123(5) -0.00423(5)
C 0.0111(16) 0.0138(16) 0.0214(19) -0.0086(14) 0.0094(14) -0.0074(13)
Ru 0.00901(13) 0.00920(12) 0.01223(14) -0.00218(10) 0.00100(10) -0.00327(10)
P1 0.0107(4) 0.0105(4) 0.0140(4) -0.0029(3) 0.0011(3) -0.0041(3)
P2 0.0101(4) 0.0110(4) 0.0154(4) -0.0042(3) 0.0012(3) -0.0038(3)
Cl1 0.0275(5) 0.0267(5) 0.0169(5) 0.0009(4) -0.0081(4) -0.0040(4)
Cl2 0.0121(4) 0.0182(4) 0.0251(5) -0.0035(3) 0.0015(3) -0.0025(3)
Cl3 0.0209(5) 0.0319(5) 0.0200(5) 0.0015(4) 0.0078(4) -0.0053(4)
Cl4 0.0227(4) 0.0244(4) 0.0176(4) -0.0080(3) 0.0081(4) -0.0151(4)
Cl5 0.0099(4) 0.0237(4) 0.0256(5) -0.0135(4) 0.0036(3) -0.0040(3)
As 0.01610(18) 0.01503(17) 0.01630(19) -0.00564(14) 0.00337(14) -0.00517(14)
C11 0.0143(17) 0.0099(15) 0.0191(18) -0.0039(13) 0.0044(14) -0.0035(13)
C12 0.0144(17) 0.0166(17) 0.023(2) -0.0034(15) 0.0015(15) -0.0035(14)
C13 0.0163(19) 0.0188(19) 0.037(2) -0.0038(17) 0.0066(17) -0.0009(15)
C14 0.032(2) 0.0151(19) 0.042(3) -0.0095(18) 0.016(2) -0.0032(17)
C15 0.035(2) 0.022(2) 0.034(2) -0.0180(18) 0.0150(19) -0.0142(18)
C16 0.0230(19) 0.0178(18) 0.023(2) -0.0087(15) 0.0047(16) -0.0095(15)
C21 0.0153(17) 0.0151(17) 0.0164(18) -0.0034(14) -0.0019(14) -0.0070(14)
C22 0.0181(18) 0.0216(18) 0.0152(18) -0.0036(15) 0.0001(15) -0.0046(15)
C23 0.0230(19) 0.0228(19) 0.0177(19) -0.0021(15) -0.0028(15) -0.0117(16)
C24 0.029(2) 0.0204(19) 0.022(2) 0.0000(15) -0.0098(16) -0.0125(17)
C25 0.0209(19) 0.0199(19) 0.027(2) 0.0013(16) -0.0030(17) -0.0043(16)
C26 0.0163(18) 0.0167(17) 0.0185(19) -0.0039(14) -0.0004(15) -0.0013(14)
C31 0.0141(16) 0.0127(16) 0.0183(18) -0.0054(14) 0.0044(14) -0.0073(13)
C32 0.0134(17) 0.0204(18) 0.024(2) -0.0056(15) 0.0034(15) -0.0089(15)
C33 0.0194(19) 0.030(2) 0.033(2) -0.0083(18) 0.0077(17) -0.0155(17)
C34 0.024(2) 0.022(2) 0.037(2) -0.0032(17) 0.0079(18) -0.0141(17)
C35 0.0219(19) 0.0207(19) 0.020(2) 0.0000(15) 0.0039(16) -0.0086(16)
C36 0.0195(18) 0.0183(18) 0.0189(19) -0.0010(14) 0.0022(15) -0.0104(15)
C41 0.0112(16) 0.0138(16) 0.0203(19) -0.0048(14) -0.0008(14) -0.0035(13)
C42 0.0135(17) 0.0131(17) 0.028(2) -0.0046(15) -0.0017(15) -0.0027(14)
C43 0.0119(18) 0.0168(18) 0.044(3) -0.0087(17) 0.0002(17) -0.0016(15)
C44 0.0133(18) 0.023(2) 0.049(3) -0.0102(19) -0.0006(18) -0.0063(16)
C45 0.0163(18) 0.0184(19) 0.039(2) -0.0051(17) -0.0008(17) -0.0072(15)
C46 0.0133(17) 0.0112(16) 0.032(2) -0.0062(15) 0.0002(15) -0.0032(14)
C51 0.0221(19) 0.0238(19) 0.0160(19) -0.0083(15) 0.0041(15) -0.0124(16)
C52 0.0209(19) 0.027(2) 0.021(2) -0.0121(16) 0.0011(16) -0.0059(16)
C53 0.029(2) 0.047(3) 0.028(2) -0.023(2) 0.0094(19) -0.012(2)
C54 0.039(3) 0.051(3) 0.020(2) -0.018(2) 0.0095(19) -0.023(2)
C55 0.041(3) 0.041(2) 0.018(2) -0.0054(18) 0.0031(19) -0.023(2)
C56 0.027(2) 0.0236(19) 0.020(2) -0.0064(16) 0.0015(16) -0.0106(17)
C61 0.012(8) 0.021(10) 0.029(9) -0.011(6) 0.000(6) -0.002(5)
C62 0.016(4) 0.016(4) 0.019(4) -0.002(3) 0.003(3) -0.002(3)
C63 0.023(5) 0.017(4) 0.016(4) -0.001(3) 0.000(4) -0.004(4)
C64 0.021(8) 0.018(8) 0.026(6) -0.001(5) -0.008(5) 0.001(5)
C65 0.015(4) 0.024(5) 0.035(6) 0.000(4) -0.002(4) -0.001(4)
C66 0.015(4) 0.019(4) 0.019(4) -0.004(3) 0.003(3) -0.004(3)
C61A 0.008(5) 0.012(5) 0.011(5) -0.002(3) 0.004(3) -0.001(4)
C62A 0.013(3) 0.012(3) 0.027(4) -0.007(3) -0.004(3) -0.002(2)
C63A 0.021(3) 0.010(3) 0.039(4) -0.007(3) -0.009(3) -0.001(3)
C64A 0.035(10) 0.016(5) 0.034(6) -0.002(4) -0.008(5) -0.006(5)
C65A 0.022(4) 0.019(4) 0.027(4) -0.005(3) -0.010(3) -0.003(3)
C66A 0.017(3) 0.010(3) 0.021(3) -0.005(2) 0.001(3) -0.003(2)
C71 0.0174(18) 0.0159(17) 0.0182(18) -0.0075(14) 0.0012(14) -0.0054(14)
C72 0.024(2) 0.026(2) 0.030(2) -0.0114(17) 0.0068(17) -0.0112(17)
C73 0.028(2) 0.030(2) 0.038(3) -0.0136(19) 0.0011(19) -0.0152(18)
C74 0.040(3) 0.028(2) 0.031(2) -0.0164(18) 0.002(2) -0.0127(19)
C75 0.035(2) 0.023(2) 0.024(2) -0.0114(17) 0.0084(18) -0.0078(18)
C76 0.024(2) 0.0184(18) 0.022(2) -0.0051(15) 0.0052(16) -0.0068(15)
C77 0.0164(18) 0.0215(18) 0.0179(19) -0.0040(15) 0.0027(15) -0.0085(15)
C78 0.026(2) 0.0214(19) 0.024(2) -0.0025(16) 0.0017(17) -0.0098(16)
C79 0.022(2) 0.030(2) 0.026(2) 0.0042(17) -0.0028(17) -0.0033(17)
C80 0.027(2) 0.042(3) 0.024(2) 0.0036(18) -0.0052(18) -0.017(2)
C81 0.041(3) 0.038(2) 0.024(2) -0.0052(19) -0.0035(19) -0.024(2)
C82 0.029(2) 0.027(2) 0.026(2) -0.0071(17) 0.0004(18) -0.0130(18)
C83 0.0200(19) 0.0197(18) 0.0201(19) -0.0091(15) 0.0099(15) -0.0069(15)
C84 0.026(2) 0.030(2) 0.017(2) -0.0082(16) 0.0055(16) -0.0044(17)
C85 0.022(2) 0.035(2) 0.030(2) -0.0087(19) 0.0059(18) -0.0011(18)
C86 0.029(2) 0.026(2) 0.027(2) -0.0079(17) 0.0112(18) -0.0069(17)
C87 0.032(2) 0.0219(19) 0.019(2) -0.0047(15) 0.0062(17) -0.0087(17)
C88 0.025(2) 0.0202(19) 0.024(2) -0.0056(16) 0.0038(16) -0.0086(16)
C89 0.0164(18) 0.0165(17) 0.022(2) -0.0019(15) 0.0022(15) -0.0063(14)
C90 0.027(2) 0.0231(19) 0.022(2) -0.0059(16) 0.0003(16) -0.0098(17)
C91 0.034(2) 0.035(2) 0.020(2) -0.0010(17) -0.0035(18) -0.0160(19)
C92 0.029(2) 0.025(2) 0.037(3) 0.0045(18) -0.0039(19) -0.0119(18)
C93 0.031(2) 0.018(2) 0.045(3) -0.0064(18) 0.006(2) -0.0079(17)
C94 0.031(2) 0.0199(19) 0.030(2) -0.0079(17) 0.0076(18) -0.0079(17)
C95 0.039(3) 0.039(3) 0.057(3) -0.022(2) -0.013(2) -0.009(2)
Cl6 0.0840(11) 0.0410(7) 0.0426(8) -0.0083(6) -0.0081(7) -0.0124(7)
Cl7 0.0569(8) 0.0475(7) 0.0564(8) -0.0222(6) 0.0025(6) -0.0251(6)
O1 0.139(4) 0.036(2) 0.073(3) -0.035(2) 0.071(3) -0.053(2)
C2 0.046(3) 0.041(3) 0.041(3) -0.007(2) 0.005(2) -0.017(2)
O3 0.0216(19) 0.087(4) 0.023(3) -0.018(2) -0.001(2) -0.026(2)
O3A 0.0216(19) 0.087(4) 0.023(3) -0.018(2) -0.001(2) -0.026(2)

loop_
_atom_type_symbol
_atom_type_description
_atom_type_scat_dispersion_real
_atom_type_scat_dispersion_imag
_atom_type_scat_source
C C 0.0030 0.0020 'International Tables Vol C Tables 4.2.6.8 and 6.1.1.4'
H H 0.0000 0.0000 'International Tables Vol C Tables 4.2.6.8 and 6.1.1.4'
As As 0.0500 2.0060 'International Tables Vol C Tables 4.2.6.8 and 6.1.1.4'
Cl Cl 0.1480 0.1590 'International Tables Vol C Tables 4.2.6.8 and 6.1.1.4'
O O 0.0106 0.0060 'International Tables Vol C Tables 4.2.6.8 and 6.1.1.4'
P P 0.1020 0.0940 'International Tables Vol C Tables 4.2.6.8 and 6.1.1.4'
Pt Pt -1.7030 8.3900 'International Tables Vol C Tables 4.2.6.8 and 6.1.1.4'
Ru Ru -1.2590 0.8360 'International Tables Vol C Tables 4.2.6.8 and 6.1.1.4'

loop_
_exptl_crystal_face_index_h
_exptl_crystal_face_index_k
_exptl_crystal_face_index_l
_exptl_crystal_face_perp_dist
0 0 10 0.097
0 -2 -1 0.080
0 0 -1 0.028
0 2 1 0.070
1 0 0 0.202
1 2 0 0.150
-4 -3 0 0.110

loop_
_geom_angle_atom_site_label_1
_geom_angle_atom_site_label_2
_geom_angle_atom_site_label_3
_geom_angle
C Pt Cl1 177.01(10)
C Pt Cl2 92.86(10)
C Pt Cl3 88.73(10)
Cl2 Pt Cl1 89.17(4)
Cl2 Pt Cl3 178.20(3)
Cl3 Pt Cl1 89.28(4)
Ru C Pt 174.4(2)
C Ru P1 97.32(11)
C Ru P2 95.36(11)
C Ru Cl4 105.15(11)
C Ru Cl5 100.43(11)
P2 Ru P1 167.31(3)
Cl4 Ru P1 87.35(3)
Cl4 Ru P2 89.64(3)
Cl4 Ru Cl5 154.42(4)
Cl5 Ru P1 89.97(3)
Cl5 Ru P2 87.43(3)
C11 P1 Ru 114.24(11)
C11 P1 C21 103.14(16)
C11 P1 C31 110.17(15)
C21 P1 Ru 111.35(11)
C21 P1 C31 103.77(16)
C31 P1 Ru 113.22(11)
C41 P2 Ru 114.21(11)
C41 P2 C51 111.22(17)
C41 P2 C61 100.2(5)
C41 P2 C61A 109.4(5)
C51 P2 Ru 112.90(12)
C51 P2 C61 106.0(10)
C61 P2 Ru 111.3(8)
C61A P2 Ru 103.5(6)
C61A P2 C51 104.8(7)
C71 As C77 111.07(15)
C71 As C83 108.67(15)
C71 As C89 108.49(16)
C83 As C77 107.32(16)
C83 As C89 109.97(16)
C89 As C77 111.29(15)
P1 C11 H11 105.0
C12 C11 P1 115.0(2)
C12 C11 H11 105.0
C12 C11 C16 111.5(3)
C16 C11 P1 114.1(2)
C16 C11 H11 105.0
C11 C12 H12A 109.6
C11 C12 H12B 109.6
H12A C12 H12B 108.1
C13 C12 C11 110.4(3)
C13 C12 H12A 109.6
C13 C12 H12B 109.6
C12 C13 H13A 109.3
C12 C13 H13B 109.3
H13A C13 H13B 108.0
C14 C13 C12 111.6(3)
C14 C13 H13A 109.3
C14 C13 H13B 109.3
C13 C14 H14A 109.6
C13 C14 H14B 109.6
H14A C14 H14B 108.1
C15 C14 C13 110.3(3)
C15 C14 H14A 109.6
C15 C14 H14B 109.6
C14 C15 H15A 109.4
C14 C15 H15B 109.4
C14 C15 C16 111.0(3)
H15A C15 H15B 108.0
C16 C15 H15A 109.4
C16 C15 H15B 109.4
C11 C16 H16A 109.5
C11 C16 H16B 109.5
C15 C16 C11 110.7(3)
C15 C16 H16A 109.5
C15 C16 H16B 109.5
H16A C16 H16B 108.1
P1 C21 H21 106.3
C22 C21 P1 114.9(2)
C22 C21 H21 106.3
C26 C21 P1 112.0(2)
C26 C21 H21 106.3
C26 C21 C22 110.3(3)
C21 C22 H22A 109.5
C21 C22 H22B 109.5
H22A C22 H22B 108.1
C23 C22 C21 110.6(3)
C23 C22 H22A 109.5
C23 C22 H22B 109.5
C22 C23 H23A 109.5
C22 C23 H23B 109.5
H23A C23 H23B 108.1
C24 C23 C22 110.7(3)
C24 C23 H23A 109.5
C24 C23 H23B 109.5
C23 C24 H24A 109.5
C23 C24 H24B 109.5
C23 C24 C25 110.7(3)
H24A C24 H24B 108.1
C25 C24 H24A 109.5
C25 C24 H24B 109.5
C24 C25 H25A 109.4
C24 C25 H25B 109.4
H25A C25 H25B 108.0
C26 C25 C24 111.0(3)
C26 C25 H25A 109.4
C26 C25 H25B 109.4
C21 C26 H26A 109.3
C21 C26 H26B 109.3
C25 C26 C21 111.6(3)
C25 C26 H26A 109.3
C25 C26 H26B 109.3
H26A C26 H26B 108.0
P1 C31 H31 106.1
C32 C31 P1 115.8(2)
C32 C31 H31 106.1
C36 C31 P1 111.2(2)
C36 C31 H31 106.1
C36 C31 C32 110.9(3)
C31 C32 H32A 109.4
C31 C32 H32B 109.4
H32A C32 H32B 108.0
C33 C32 C31 111.1(3)
C33 C32 H32A 109.4
C33 C32 H32B 109.4
C32 C33 H33A 109.3
C32 C33 H33B 109.3
H33A C33 H33B 108.0
C34 C33 C32 111.5(3)
C34 C33 H33A 109.3
C34 C33 H33B 109.3
C33 C34 H34A 109.6
C33 C34 H34B 109.6
C33 C34 C35 110.3(3)
H34A C34 H34B 108.1
C35 C34 H34A 109.6
C35 C34 H34B 109.6
C34 C35 H35A 109.4
C34 C35 H35B 109.4
C34 C35 C36 111.1(3)
H35A C35 H35B 108.0
C36 C35 H35A 109.4
C36 C35 H35B 109.4
C31 C36 H36A 109.2
C31 C36 H36B 109.2
C35 C36 C31 112.1(3)
C35 C36 H36A 109.2
C35 C36 H36B 109.2
H36A C36 H36B 107.9
P2 C41 H41 105.1
C42 C41 P2 113.6(2)
C42 C41 H41 105.1
C46 C41 P2 116.9(2)
C46 C41 H41 105.1
C46 C41 C42 109.8(3)
C41 C42 H42A 109.6
C41 C42 H42B 109.6
H42A C42 H42B 108.1
C43 C42 C41 110.3(3)
C43 C42 H42A 109.6
C43 C42 H42B 109.6
C42 C43 H43A 109.5
C42 C43 H43B 109.5
H43A C43 H43B 108.1
C44 C43 C42 110.7(3)
C44 C43 H43A 109.5
C44 C43 H43B 109.5
C43 C44 H44A 109.4
C43 C44 H44B 109.4
H44A C44 H44B 108.0
C45 C44 C43 111.2(3)
C45 C44 H44A 109.4
C45 C44 H44B 109.4
C44 C45 H45A 109.5
C44 C45 H45B 109.5
C44 C45 C46 110.9(3)
H45A C45 H45B 108.0
C46 C45 H45A 109.5
C46 C45 H45B 109.5
C41 C46 H46A 109.5
C41 C46 H46B 109.5
C45 C46 C41 110.9(3)
C45 C46 H46A 109.5
C45 C46 H46B 109.5
H46A C46 H46B 108.0
P2 C51 H51 105.5
C52 C51 P2 116.3(3)
C52 C51 H51 105.5
C52 C51 C56 110.5(3)
C56 C51 P2 112.6(3)
C56 C51 H51 105.5
C51 C52 H52A 109.4
C51 C52 H52B 109.4
H52A C52 H52B 108.0
C53 C52 C51 111.1(3)
C53 C52 H52A 109.4
C53 C52 H52B 109.4
C52 C53 H53A 109.3
C52 C53 H53B 109.3
H53A C53 H53B 108.0
C54 C53 C52 111.6(3)
C54 C53 H53A 109.3
C54 C53 H53B 109.3
C53 C54 H54A 109.4
C53 C54 H54B 109.4
H54A C54 H54B 108.0
C55 C54 C53 111.3(3)
C55 C54 H54A 109.4
C55 C54 H54B 109.4
C54 C55 H55A 109.5
C54 C55 H55B 109.5
C54 C55 C56 110.9(3)
H55A C55 H55B 108.1
C56 C55 H55A 109.5
C56 C55 H55B 109.5
C51 C56 H56A 109.3
C51 C56 H56B 109.3
C55 C56 C51 111.5(3)
C55 C56 H56A 109.3
C55 C56 H56B 109.3
H56A C56 H56B 108.0
P2 C61 H61 106.3
C62 C61 P2 116(2)
C62 C61 H61 106.3
C62 C61 C66 110.4(11)
C66 C61 P2 111.2(10)
C66 C61 H61 106.3
C61 C62 H62A 109.4
C61 C62 H62B 109.4
C61 C62 C63 111.0(13)
H62A C62 H62B 108.0
C63 C62 H62A 109.4
C63 C62 H62B 109.4
C62 C63 H63A 109.4
C62 C63 H63B 109.4
H63A C63 H63B 108.0
C64 C63 C62 111.1(9)
C64 C63 H63A 109.4
C64 C63 H63B 109.4
C63 C64 H64A 109.3
C63 C64 H64B 109.3
C63 C64 C65 111.4(10)
H64A C64 H64B 108.0
C65 C64 H64A 109.3
C65 C64 H64B 109.3
C64 C65 H65A 109.7
C64 C65 H65B 109.7
C64 C65 C66 109.9(10)
H65A C65 H65B 108.2
C66 C65 H65A 109.7
C66 C65 H65B 109.7
C61 C66 H66A 109.5
C61 C66 H66B 109.5
C65 C66 C61 110.9(10)
C65 C66 H66A 109.5
C65 C66 H66B 109.5
H66A C66 H66B 108.0
P2 C61A H61A 105.8
C62A C61A P2 119.2(8)
C62A C61A H61A 105.8
C62A C61A C66A 109.2(8)
C66A C61A P2 110.1(14)
C66A C61A H61A 105.8
C61A C62A H62C 109.5
C61A C62A H62D 109.5
C61A C62A C63A 110.7(7)
H62C C62A H62D 108.1
C63A C62A H62C 109.5
C63A C62A H62D 109.5
C62A C63A H63C 109.3
C62A C63A H63D 109.3
H63C C63A H63D 108.0
C64A C63A C62A 111.6(8)
C64A C63A H63C 109.3
C64A C63A H63D 109.3
C63A C64A H64C 109.4
C63A C64A H64D 109.4
C63A C64A C65A 111.3(8)
H64C C64A H64D 108.0
C65A C64A H64C 109.4
C65A C64A H64D 109.4
C64A C65A H65C 109.4
C64A C65A H65D 109.4
C64A C65A C66A 111.4(7)
H65C C65A H65D 108.0
C66A C65A H65C 109.4
C66A C65A H65D 109.4
C61A C66A H66C 109.3
C61A C66A H66D 109.3
C65A C66A C61A 111.4(9)
C65A C66A H66C 109.3
C65A C66A H66D 109.3
H66C C66A H66D 108.0
C72 C71 As 119.5(3)
C76 C71 As 119.3(3)
C76 C71 C72 121.0(3)
C71 C72 H72 120.4
C73 C72 C71 119.2(4)
C73 C72 H72 120.4
C72 C73 H73 119.9
C72 C73 C74 120.1(4)
C74 C73 H73 119.9
C73 C74 H74 119.8
C75 C74 C73 120.4(4)
C75 C74 H74 119.8
C74 C75 H75 119.8
C74 C75 C76 120.5(4)
C76 C75 H75 119.8
C71 C76 H76 120.6
C75 C76 C71 118.8(4)
C75 C76 H76 120.6
C78 C77 As 121.1(3)
C78 C77 C82 121.2(4)
C82 C77 As 117.4(3)
C77 C78 H78 120.5
C77 C78 C79 118.9(4)
C79 C78 H78 120.5
C78 C79 H79 119.8
C80 C79 C78 120.4(4)
C80 C79 H79 119.8
C79 C80 H80 120.0
C81 C80 C79 120.1(4)
C81 C80 H80 120.0
C80 C81 H81 119.6
C80 C81 C82 120.8(4)
C82 C81 H81 119.6
C77 C82 H82 120.7
C81 C82 C77 118.6(4)
C81 C82 H82 120.7
C84 C83 As 119.2(3)
C88 C83 As 119.7(3)
C88 C83 C84 120.9(3)
C83 C84 H84 120.6
C85 C84 C83 118.8(4)
C85 C84 H84 120.6
C84 C85 H85 119.6
C86 C85 C84 120.7(4)
C86 C85 H85 119.6
C85 C86 H86 120.0
C85 C86 C87 120.1(4)
C87 C86 H86 120.0
C86 C87 H87 120.0
C86 C87 C88 119.9(4)
C88 C87 H87 120.0
C83 C88 C87 119.5(4)
C83 C88 H88 120.2
C87 C88 H88 120.2
C90 C89 As 120.5(3)
C90 C89 C94 120.5(4)
C94 C89 As 118.9(3)
C89 C90 H90 120.4
C89 C90 C91 119.2(4)
C91 C90 H90 120.4
C90 C91 H91 119.8
C92 C91 C90 120.4(4)
C92 C91 H91 119.8
C91 C92 H92 119.9
C93 C92 C91 120.3(4)
C93 C92 H92 119.9
C92 C93 H93 120.0
C92 C93 C94 120.0(4)
C94 C93 H93 120.0
C89 C94 H94 120.2
C93 C94 C89 119.6(4)
C93 C94 H94 120.2
H95A C95 H95B 107.8
Cl6 C95 H95A 109.0
Cl6 C95 H95B 109.0
Cl6 C95 Cl7 112.9(3)
Cl7 C95 H95A 109.0
Cl7 C95 H95B 109.0

loop_
_geom_bond_atom_site_label_1
_geom_bond_atom_site_label_2
_geom_bond_distance
Pt C 1.873(4)
Pt Cl1 2.3570(10)
Pt Cl2 2.3094(9)
Pt Cl3 2.3131(10)
C Ru 1.691(4)
Ru P1 2.4417(9)
Ru P2 2.4305(9)
Ru Cl4 2.3545(10)
Ru Cl5 2.3561(9)
P1 C11 1.853(3)
P1 C21 1.860(4)
P1 C31 1.871(3)
P2 C41 1.850(3)
P2 C51 1.858(4)
P2 C61 1.91(2)
P2 C61A 1.850(15)
As C71 1.910(3)
As C77 1.920(4)
As C83 1.914(4)
As C89 1.919(4)
C11 H11 1.0000
C11 C12 1.537(5)
C11 C16 1.545(5)
C12 H12A 0.9900
C12 H12B 0.9900
C12 C13 1.530(5)
C13 H13A 0.9900
C13 H13B 0.9900
C13 C14 1.529(6)
C14 H14A 0.9900
C14 H14B 0.9900
C14 C15 1.529(6)
C15 H15A 0.9900
C15 H15B 0.9900
C15 C16 1.530(5)
C16 H16A 0.9900
C16 H16B 0.9900
C21 H21 1.0000
C21 C22 1.544(5)
C21 C26 1.541(5)
C22 H22A 0.9900
C22 H22B 0.9900
C22 C23 1.532(5)
C23 H23A 0.9900
C23 H23B 0.9900
C23 C24 1.523(5)
C24 H24A 0.9900
C24 H24B 0.9900
C24 C25 1.532(5)
C25 H25A 0.9900
C25 H25B 0.9900
C25 C26 1.531(5)
C26 H26A 0.9900
C26 H26B 0.9900
C31 H31 1.0000
C31 C32 1.545(5)
C31 C36 1.536(5)
C32 H32A 0.9900
C32 H32B 0.9900
C32 C33 1.533(5)
C33 H33A 0.9900
C33 H33B 0.9900
C33 C34 1.526(6)
C34 H34A 0.9900
C34 H34B 0.9900
C34 C35 1.529(5)
C35 H35A 0.9900
C35 H35B 0.9900
C35 C36 1.535(5)
C36 H36A 0.9900
C36 H36B 0.9900
C41 H41 1.0000
C41 C42 1.542(5)
C41 C46 1.539(5)
C42 H42A 0.9900
C42 H42B 0.9900
C42 C43 1.534(5)
C43 H43A 0.9900
C43 H43B 0.9900
C43 C44 1.529(5)
C44 H44A 0.9900
C44 H44B 0.9900
C44 C45 1.529(5)
C45 H45A 0.9900
C45 H45B 0.9900
C45 C46 1.534(5)
C46 H46A 0.9900
C46 H46B 0.9900
C51 H51 1.0000
C51 C52 1.538(5)
C51 C56 1.539(5)
C52 H52A 0.9900
C52 H52B 0.9900
C52 C53 1.530(5)
C53 H53A 0.9900
C53 H53B 0.9900
C53 C54 1.526(6)
C54 H54A 0.9900
C54 H54B 0.9900
C54 C55 1.523(6)
C55 H55A 0.9900
C55 H55B 0.9900
C55 C56 1.532(5)
C56 H56A 0.9900
C56 H56B 0.9900
C61 H61 1.0000
C61 C62 1.51(2)
C61 C66 1.554(18)
C62 H62A 0.9900
C62 H62B 0.9900
C62 C63 1.535(10)
C63 H63A 0.9900
C63 H63B 0.9900
C63 C64 1.513(14)
C64 H64A 0.9900
C64 H64B 0.9900
C64 C65 1.525(18)
C65 H65A 0.9900
C65 H65B 0.9900
C65 C66 1.539(10)
C66 H66A 0.9900
C66 H66B 0.9900
C61A H61A 1.0000
C61A C62A 1.517(18)
C61A C66A 1.548(19)
C62A H62C 0.9900
C62A H62D 0.9900
C62A C63A 1.541(8)
C63A H63C 0.9900
C63A H63D 0.9900
C63A C64A 1.508(16)
C64A H64C 0.9900
C64A H64D 0.9900
C64A C65A 1.530(14)
C65A H65C 0.9900
C65A H65D 0.9900
C65A C66A 1.533(8)
C66A H66C 0.9900
C66A H66D 0.9900
C71 C72 1.401(5)
C71 C76 1.393(5)
C72 H72 0.9500
C72 C73 1.386(5)
C73 H73 0.9500
C73 C74 1.389(6)
C74 H74 0.9500
C74 C75 1.387(6)
C75 H75 0.9500
C75 C76 1.392(5)
C76 H76 0.9500
C77 C78 1.386(5)
C77 C82 1.399(5)
C78 H78 0.9500
C78 C79 1.396(6)
C79 H79 0.9500
C79 C80 1.385(6)
C80 H80 0.9500
C80 C81 1.383(6)
C81 H81 0.9500
C81 C82 1.388(6)
C82 H82 0.9500
C83 C84 1.396(5)
C83 C88 1.388(5)
C84 H84 0.9500
C84 C85 1.394(6)
C85 H85 0.9500
C85 C86 1.384(6)
C86 H86 0.9500
C86 C87 1.390(6)
C87 H87 0.9500
C87 C88 1.396(5)
C88 H88 0.9500
C89 C90 1.390(5)
C89 C94 1.397(5)
C90 H90 0.9500
C90 C91 1.391(6)
C91 H91 0.9500
C91 C92 1.387(6)
C92 H92 0.9500
C92 C93 1.384(6)
C93 H93 0.9500
C93 C94 1.387(6)
C94 H94 0.9500
C95 H95A 0.9900
C95 H95B 0.9900
C95 Cl6 1.746(6)
C95 Cl7 1.759(5)
O1 C2 1.230(6)

loop_
_geom_torsion_atom_site_label_1
_geom_torsion_atom_site_label_2
_geom_torsion_atom_site_label_3
_geom_torsion_atom_site_label_4
_geom_torsion
Ru P1 C11 C12 47.5(3)
Ru P1 C11 C16 178.2(2)
Ru P1 C21 C22 73.3(3)
Ru P1 C21 C26 -53.6(3)
Ru P1 C31 C32 152.9(2)
Ru P1 C31 C36 -79.4(2)
Ru P2 C41 C42 -48.1(3)
Ru P2 C41 C46 -177.7(2)
Ru P2 C51 C52 -144.8(2)
Ru P2 C51 C56 86.3(3)
Ru P2 C61A C62A -161.5(12)
Ru P2 C61A C66A -34.4(9)
P1 C11 C12 C13 -173.2(2)
P1 C11 C16 C15 172.4(3)
P1 C21 C22 C23 176.1(2)
P1 C21 C26 C25 -175.6(2)
P1 C31 C32 C33 -178.3(2)
P1 C31 C36 C35 176.0(2)
P2 C41 C42 C43 168.9(3)
P2 C41 C46 C45 -171.2(3)
P2 C51 C52 C53 175.0(3)
P2 C51 C56 C55 -172.4(3)
P2 C61 C62 C63 -176.3(10)
P2 C61 C66 C65 173.7(13)
P2 C61A C62A C63A -174.3(10)
P2 C61A C66A C65A 170.2(6)
As C71 C72 C73 174.3(3)
As C71 C76 C75 -173.8(3)
As C77 C78 C79 -173.4(3)
As C77 C82 C81 173.0(3)
As C83 C84 C85 173.0(3)
As C83 C88 C87 -174.1(3)
As C89 C90 C91 -178.6(3)
As C89 C94 C93 178.3(3)
C11 P1 C21 C22 -49.6(3)
C11 P1 C21 C26 -176.5(2)
C11 P1 C31 C32 -77.8(3)
C11 P1 C31 C36 49.9(3)
C11 C12 C13 C14 -56.2(4)
C12 C11 C16 C15 -55.3(4)
C12 C13 C14 C15 57.5(4)
C13 C14 C15 C16 -57.5(4)
C14 C15 C16 C11 56.4(4)
C16 C11 C12 C13 54.9(4)
C21 P1 C11 C12 168.5(2)
C21 P1 C11 C16 -60.8(3)
C21 P1 C31 C32 32.0(3)
C21 P1 C31 C36 159.7(2)
C21 C22 C23 C24 58.1(4)
C22 C21 C26 C25 55.0(4)
C22 C23 C24 C25 -58.0(4)
C23 C24 C25 C26 56.4(4)
C24 C25 C26 C21 -55.3(4)
C26 C21 C22 C23 -56.2(4)
C31 P1 C11 C12 -81.2(3)
C31 P1 C11 C16 49.4(3)
C31 P1 C21 C22 -164.6(2)
C31 P1 C21 C26 68.5(3)
C31 C32 C33 C34 -56.5(4)
C32 C31 C36 C35 -53.6(4)
C32 C33 C34 C35 57.8(4)
C33 C34 C35 C36 -56.7(4)
C34 C35 C36 C31 55.4(4)
C36 C31 C32 C33 53.8(4)
C41 P2 C51 C52 85.3(3)
C41 P2 C51 C56 -43.6(3)
C41 P2 C61A C62A -39.4(16)
C41 P2 C61A C66A 87.8(8)
C41 C42 C43 C44 57.7(4)
C42 C41 C46 C45 57.5(4)
C42 C43 C44 C45 -56.5(5)
C43 C44 C45 C46 55.7(5)
C44 C45 C46 C41 -56.4(4)
C46 C41 C42 C43 -58.0(4)
C51 P2 C41 C42 81.1(3)
C51 P2 C41 C46 -48.5(3)
C51 P2 C61A C62A 79.9(13)
C51 P2 C61A C66A -152.9(7)
C51 C52 C53 C54 55.5(4)
C52 C51 C56 C55 55.7(4)
C52 C53 C54 C55 -55.8(5)
C53 C54 C55 C56 55.8(5)
C54 C55 C56 C51 -56.1(4)
C56 C51 C52 C53 -55.1(4)
C61 P2 C41 C42 -167.2(10)
C61 P2 C41 C46 63.2(11)
C61 P2 C51 C52 -22.7(6)
C61 P2 C51 C56 -151.6(6)
C61 P2 C61A C62A -18(9)
C61 P2 C61A C66A 109(10)
C61 C62 C63 C64 -57.0(14)
C62 C61 C66 C65 -57(2)
C62 C63 C64 C65 57.0(16)
C63 C64 C65 C66 -56.6(15)
C64 C65 C66 C61 56.0(16)
C66 C61 C62 C63 56(2)
C61A P2 C41 C42 -163.6(8)
C61A P2 C41 C46 66.8(8)
C61A P2 C51 C52 -32.8(6)
C61A P2 C51 C56 -161.8(5)
C61A C62A C63A C64A -58.2(12)
C62A C61A C66A C65A -57.3(13)
C62A C63A C64A C65A 55.0(11)
C63A C64A C65A C66A -53.6(12)
C64A C65A C66A C61A 55.0(11)
C66A C61A C62A C63A 58.1(14)
C71 C72 C73 C74 -0.3(7)
C72 C71 C76 C75 1.9(6)
C72 C73 C74 C75 1.5(7)
C73 C74 C75 C76 -1.0(7)
C74 C75 C76 C71 -0.7(6)
C76 C71 C72 C73 -1.5(6)
C77 C78 C79 C80 0.5(6)
C78 C77 C82 C81 -1.4(6)
C78 C79 C80 C81 -1.2(6)
C79 C80 C81 C82 0.5(6)
C80 C81 C82 C77 0.7(6)
C82 C77 C78 C79 0.7(6)
C83 C84 C85 C86 0.8(6)
C84 C83 C88 C87 0.4(6)
C84 C85 C86 C87 1.0(6)
C85 C86 C87 C88 -2.1(6)
C86 C87 C88 C83 1.4(6)
C88 C83 C84 C85 -1.5(6)
C89 C90 C91 C92 0.1(6)
C90 C89 C94 C93 0.1(6)
C90 C91 C92 C93 0.5(6)
C91 C92 C93 C94 -0.9(7)
C92 C93 C94 C89 0.6(6)
C94 C89 C90 C91 -0.4(6)
